data_1574150
loop_
_publ_author_name
'Nasrullah, Ayu Afiqah'
'Zander, Edgar'
'Dankert, Fabian'
'Petrov, Andrey'
'Surkau, Jonas'
'Bar\'ath, Eszter'
'Hering-Junghans, Christian'

_publ_section_title
;
 Coordination isomerism in dioxophosphorane cyanides
;
_journal_issue 16
_journal_name_full 'Chemical Science'
_journal_page_first 6909
_journal_page_last 6917
_journal_paper_doi 10.1039/D4SC07636B
_journal_volume 16
_journal_year 2025
_chemical_formula_moiety 'C43 H61 K N O6 P, 2 (C7 H8)'
_chemical_formula_sum 'C57 H77 K N O6 P'
_chemical_formula_weight 942.26
_space_group_crystal_system triclinic
_space_group_IT_number 2
_space_group_name_Hall '-P 1'
_space_group_name_H-M_alt 'P -1'
_atom_sites_solution_hydrogens geom
_audit_creation_method SHELXL-2018/3
_audit_update_record
;
2024-11-07 deposited with the CCDC.	2025-03-10 downloaded from the CCDC.
;
_cell_angle_alpha 95.495(2)
_cell_angle_beta 99.469(2)
_cell_angle_gamma 108.484(2)
_cell_formula_units_Z 2
_cell_length_a 13.0425(11)
_cell_length_b 14.2978(12)
_cell_length_c 15.5953(13)
_cell_measurement_reflns_used 9899
_cell_measurement_temperature 110(2)
_cell_measurement_theta_max 30.08
_cell_measurement_theta_min 2.18
_cell_volume 2686.4(4)
_computing_cell_refinement 'SAINT (Bruker, 2013)'
_computing_data_collection 'APEX2 (Bruker, 2014)'
_computing_data_reduction SAINT
_computing_molecular_graphics 'ORTEP-3v2020.1 (Farrugia, 2020)'
_computing_publication_material 'SHELXL-2018/3 (Sheldrick, 2018)'
_computing_structure_refinement 'SHELXL-2018/3 (Sheldrick, 2018)'
_computing_structure_solution 'SHELXT-2018/2 (Sheldrick, 2018)'
_diffrn_ambient_temperature 110(2)
_diffrn_measured_fraction_theta_full 1.000
_diffrn_measured_fraction_theta_max 1.000
_diffrn_measurement_device_type 'Bruker APEX-II CCD'
_diffrn_measurement_method '\f and \w scans'
_diffrn_radiation_type MoK\a
_diffrn_radiation_wavelength 0.71073
_diffrn_reflns_av_R_equivalents 0.0396
_diffrn_reflns_av_unetI/netI 0.0212
_diffrn_reflns_Laue_measured_fraction_full 1.000
_diffrn_reflns_Laue_measured_fraction_max 1.000
_diffrn_reflns_limit_h_max 18
_diffrn_reflns_limit_h_min -18
_diffrn_reflns_limit_k_max 20
_diffrn_reflns_limit_k_min -20
_diffrn_reflns_limit_l_max 21
_diffrn_reflns_limit_l_min -21
_diffrn_reflns_number 184181
_diffrn_reflns_point_group_measured_fraction_full 1.000
_diffrn_reflns_point_group_measured_fraction_max 1.000
_diffrn_reflns_theta_full 25.242
_diffrn_reflns_theta_max 29.999
_diffrn_reflns_theta_min 1.341
_exptl_absorpt_coefficient_mu 0.177
_exptl_absorpt_correction_T_max 0.971
_exptl_absorpt_correction_T_min 0.918
_exptl_absorpt_correction_type multi-scan
_exptl_absorpt_process_details 'SADABS 2014/5'
_exptl_crystal_colour yellow
_exptl_crystal_density_diffrn 1.165
_exptl_crystal_description block
_exptl_crystal_F_000 1016
_exptl_crystal_size_max 0.490
_exptl_crystal_size_mid 0.320
_exptl_crystal_size_min 0.170
_refine_diff_density_max 0.538
_refine_diff_density_min -0.245
_refine_diff_density_rms 0.049
_refine_ls_extinction_method none
_refine_ls_goodness_of_fit_ref 1.015
_refine_ls_hydrogen_treatment constr
_refine_ls_matrix_type full
_refine_ls_number_parameters 605
_refine_ls_number_reflns 15673
_refine_ls_number_restraints 0
_refine_ls_restrained_S_all 1.015
_refine_ls_R_factor_all 0.0525
_refine_ls_R_factor_gt 0.0398
_refine_ls_shift/su_max 0.001
_refine_ls_shift/su_mean 0.000
_refine_ls_structure_factor_coef Fsqd
_refine_ls_weighting_details 'w=1/[\s^2^(Fo^2^)+(0.0560P)^2^+0.8897P] where P=(Fo^2^+2Fc^2^)/3'
_refine_ls_weighting_scheme calc
_refine_ls_wR_factor_gt 0.0998
_refine_ls_wR_factor_ref 0.1103
_reflns_Friedel_coverage 0.000
_reflns_number_gt 12735
_reflns_number_total 15673
_reflns_threshold_expression 'I > 2\s(I)'
_cod_data_source_file d4sc07636b3.cif
_cod_data_source_block ax2585_DippTerPCN_K_18-c-6_cmpd2
_cod_depositor_comments 'Adding full bibliography for 1574150--1574157.cif.'
_cod_database_code 1574150
_shelx_shelxl_version_number 2018/3
_shelx_space_group_comment
;
The symmetry employed for this shelxl refinement is uniquely defined
by the following loop, which should always be used as a source of
symmetry information in preference to the above space-group names.
They are only intended as comments.
;
_shelx_estimated_absorpt_t_min 0.918
_shelx_estimated_absorpt_t_max 0.971

loop_
_space_group_symop_operation_xyz
'x, y, z'
'-x, -y, -z'

loop_
_atom_site_label
_atom_site_type_symbol
_atom_site_fract_x
_atom_site_fract_y
_atom_site_fract_z
_atom_site_U_iso_or_equiv
_atom_site_adp_type
_atom_site_occupancy
_atom_site_site_symmetry_order
_atom_site_calc_flag
_atom_site_refinement_flags_posn
_atom_site_refinement_flags_adp
_atom_site_refinement_flags_occupancy
_atom_site_disorder_assembly
_atom_site_disorder_group
P1 P 0.86125(2) 0.30779(2) 0.80597(2) 0.02200(7) Uani 1 1 d . . . . .
N1 N 0.77132(9) 0.47028(8) 0.81750(7) 0.0306(2) Uani 1 1 d . . . . .
K1 K 0.69979(2) 0.63458(2) 0.78838(2) 0.02175(6) Uani 1 1 d . . . . .
O1 O 0.55986(7) 0.68704(6) 0.64325(5) 0.02323(16) Uani 1 1 d . . . . .
O2 O 0.78514(7) 0.76861(7) 0.66118(5) 0.02652(17) Uani 1 1 d . . . . .
O3 O 0.92349(7) 0.73765(6) 0.80403(5) 0.02529(17) Uani 1 1 d . . . . .
O4 O 0.83707(7) 0.70203(6) 0.95649(5) 0.02335(16) Uani 1 1 d . . . . .
O5 O 0.60623(7) 0.60200(6) 0.94194(6) 0.02632(17) Uani 1 1 d . . . . .
O6 O 0.47550(7) 0.63250(6) 0.79263(6) 0.02738(18) Uani 1 1 d . . . . .
C1 C 0.77825(8) 0.21432(7) 0.71157(6) 0.01630(18) Uani 1 1 d . . . . .
C2 C 0.69194(8) 0.21760(7) 0.64434(7) 0.01610(18) Uani 1 1 d . . . . .
C3 C 0.63381(8) 0.13396(8) 0.57989(7) 0.01872(19) Uani 1 1 d . . . . .
H3 H 0.573930 0.136490 0.537405 0.022 Uiso 1 1 calc R U . . .
C4 C 0.66084(9) 0.04737(8) 0.57602(7) 0.0205(2) Uani 1 1 d . . . . .
H4 H 0.619343 -0.009141 0.532535 0.025 Uiso 1 1 calc R U . . .
C5 C 0.75044(9) 0.04557(8) 0.63761(7) 0.01942(19) Uani 1 1 d . . . . .
H5 H 0.772380 -0.011785 0.634345 0.023 Uiso 1 1 calc R U . . .
C6 C 0.80823(8) 0.12661(8) 0.70384(7) 0.01711(18) Uani 1 1 d . . . . .
C7 C 0.66178(8) 0.30918(7) 0.63291(7) 0.01720(18) Uani 1 1 d . . . . .
C8 C 0.72766(9) 0.38330(8) 0.59221(7) 0.0211(2) Uani 1 1 d . . . . .
C9 C 0.69239(10) 0.46261(8) 0.57197(8) 0.0246(2) Uani 1 1 d . . . . .
H9 H 0.735849 0.512414 0.544057 0.029 Uiso 1 1 calc R U . . .
C10 C 0.59518(10) 0.47018(8) 0.59178(8) 0.0257(2) Uani 1 1 d . . . . .
H10 H 0.571401 0.523724 0.576208 0.031 Uiso 1 1 calc R U . . .
C11 C 0.53302(10) 0.39897(8) 0.63448(8) 0.0235(2) Uani 1 1 d . . . . .
H11 H 0.467599 0.405261 0.649596 0.028 Uiso 1 1 calc R U . . .
C12 C 0.56492(9) 0.31804(8) 0.65571(7) 0.01880(19) Uani 1 1 d . . . . .
C13 C 0.83588(9) 0.37891(9) 0.57108(8) 0.0270(2) Uani 1 1 d . . . . .
H13 H 0.853216 0.324453 0.599595 0.032 Uiso 1 1 calc R U . . .
C14 C 0.93096(11) 0.47623(13) 0.60874(10) 0.0425(3) Uani 1 1 d . . . . .
H14A H 0.921326 0.529209 0.576182 0.064 Uiso 1 1 calc R U . . .
H14B H 1.001097 0.467128 0.603224 0.064 Uiso 1 1 calc R U . . .
H14C H 0.931506 0.494841 0.670988 0.064 Uiso 1 1 calc R U . . .
C15 C 0.82735(11) 0.35348(11) 0.47193(10) 0.0368(3) Uani 1 1 d . . . . .
H15A H 0.767913 0.289624 0.448906 0.055 Uiso 1 1 calc R U . . .
H15B H 0.897482 0.348403 0.461160 0.055 Uiso 1 1 calc R U . . .
H15C H 0.811213 0.406152 0.442279 0.055 Uiso 1 1 calc R U . . .
C16 C 0.49537(9) 0.24368(8) 0.70466(7) 0.0215(2) Uani 1 1 d . . . . .
H16 H 0.532279 0.193401 0.716823 0.026 Uiso 1 1 calc R U . . .
C17 C 0.37988(10) 0.18808(9) 0.64856(9) 0.0302(3) Uani 1 1 d . . . . .
H17A H 0.344085 0.236358 0.631948 0.045 Uiso 1 1 calc R U . . .
H17B H 0.335707 0.142756 0.682460 0.045 Uiso 1 1 calc R U . . .
H17C H 0.385856 0.149492 0.595329 0.045 Uiso 1 1 calc R U . . .
C18 C 0.48691(13) 0.29436(11) 0.79316(9) 0.0366(3) Uani 1 1 d . . . . .
H18A H 0.561235 0.332464 0.827370 0.055 Uiso 1 1 calc R U . . .
H18B H 0.449186 0.243416 0.825922 0.055 Uiso 1 1 calc R U . . .
H18C H 0.444898 0.339598 0.782759 0.055 Uiso 1 1 calc R U . . .
C19 C 0.90498(9) 0.11898(8) 0.76605(7) 0.01895(19) Uani 1 1 d . . . . .
C20 C 1.01256(9) 0.16041(9) 0.75041(7) 0.0230(2) Uani 1 1 d . . . . .
C21 C 1.10101(10) 0.14752(9) 0.80599(8) 0.0279(2) Uani 1 1 d . . . . .
H21 H 1.173530 0.174257 0.795385 0.033 Uiso 1 1 calc R U . . .
C22 C 1.08440(10) 0.09631(9) 0.87634(8) 0.0289(2) Uani 1 1 d . . . . .
H22 H 1.145333 0.088706 0.914046 0.035 Uiso 1 1 calc R U . . .
C23 C 0.97872(10) 0.05624(9) 0.89155(8) 0.0264(2) Uani 1 1 d . . . . .
H23 H 0.967914 0.020943 0.939772 0.032 Uiso 1 1 calc R U . . .
C24 C 0.88763(9) 0.06666(8) 0.83739(7) 0.0212(2) Uani 1 1 d . . . . .
C25 C 1.03317(10) 0.21472(10) 0.67248(9) 0.0304(3) Uani 1 1 d . . . . .
H25 H 0.964464 0.228692 0.648554 0.036 Uiso 1 1 calc R U . . .
C26 C 1.12802(13) 0.31503(12) 0.69815(12) 0.0432(3) Uani 1 1 d . . . . .
H26A H 1.112591 0.356986 0.744329 0.065 Uiso 1 1 calc R U . . .
H26B H 1.134964 0.348742 0.646490 0.065 Uiso 1 1 calc R U . . .
H26C H 1.197145 0.303496 0.720054 0.065 Uiso 1 1 calc R U . . .
C27 C 1.05378(13) 0.14730(13) 0.59955(10) 0.0424(3) Uani 1 1 d . . . . .
H27A H 1.120307 0.131584 0.621408 0.064 Uiso 1 1 calc R U . . .
H27B H 1.063982 0.181888 0.548663 0.064 Uiso 1 1 calc R U . . .
H27C H 0.990234 0.085319 0.581971 0.064 Uiso 1 1 calc R U . . .
C28 C 0.77322(10) 0.02042(9) 0.85631(7) 0.0238(2) Uani 1 1 d . . . . .
H28 H 0.720244 0.040151 0.814090 0.029 Uiso 1 1 calc R U . . .
C29 C 0.73627(12) -0.09401(10) 0.84133(9) 0.0347(3) Uani 1 1 d . . . . .
H29A H 0.740404 -0.117912 0.781403 0.052 Uiso 1 1 calc R U . . .
H29B H 0.660016 -0.121568 0.849215 0.052 Uiso 1 1 calc R U . . .
H29C H 0.784775 -0.115648 0.883818 0.052 Uiso 1 1 calc R U . . .
C30 C 0.76706(12) 0.05929(10) 0.94966(8) 0.0320(3) Uani 1 1 d . . . . .
H30A H 0.819451 0.042238 0.992552 0.048 Uiso 1 1 calc R U . . .
H30B H 0.692016 0.028504 0.959139 0.048 Uiso 1 1 calc R U . . .
H30C H 0.785757 0.131992 0.956999 0.048 Uiso 1 1 calc R U . . .
C31 C 0.79915(9) 0.40139(8) 0.80515(7) 0.0219(2) Uani 1 1 d . . . . .
C32 C 0.60588(10) 0.75891(9) 0.59071(8) 0.0259(2) Uani 1 1 d . . . . .
H32A H 0.617440 0.826894 0.620411 0.031 Uiso 1 1 calc R U . . .
H32B H 0.554868 0.746673 0.533091 0.031 Uiso 1 1 calc R U . . .
C33 C 0.71433(10) 0.75042(9) 0.57745(7) 0.0261(2) Uani 1 1 d . . . . .
H33A H 0.702659 0.682784 0.546888 0.031 Uiso 1 1 calc R U . . .
H33B H 0.748012 0.799784 0.540839 0.031 Uiso 1 1 calc R U . . .
C34 C 0.89135(10) 0.76512(11) 0.65558(8) 0.0310(3) Uani 1 1 d . . . . .
H34A H 0.921818 0.807227 0.612711 0.037 Uiso 1 1 calc R U . . .
H34B H 0.886256 0.695684 0.635471 0.037 Uiso 1 1 calc R U . . .
C35 C 0.96543(10) 0.80291(10) 0.74525(8) 0.0300(3) Uani 1 1 d . . . . .
H35A H 1.041439 0.805328 0.742240 0.036 Uiso 1 1 calc R U . . .
H35B H 0.967848 0.871260 0.766410 0.036 Uiso 1 1 calc R U . . .
C36 C 0.99061(9) 0.77089(9) 0.89070(8) 0.0250(2) Uani 1 1 d . . . . .
H36A H 0.991728 0.838420 0.913203 0.030 Uiso 1 1 calc R U . . .
H36B H 1.067371 0.774485 0.889299 0.030 Uiso 1 1 calc R U . . .
C37 C 0.94410(10) 0.69895(9) 0.94998(8) 0.0259(2) Uani 1 1 d . . . . .
H37A H 0.938396 0.630564 0.925535 0.031 Uiso 1 1 calc R U . . .
H37B H 0.993220 0.717743 1.009032 0.031 Uiso 1 1 calc R U . . .
C38 C 0.79184(11) 0.64048(9) 1.01712(8) 0.0277(2) Uani 1 1 d . . . . .
H38A H 0.841868 0.662189 1.075797 0.033 Uiso 1 1 calc R U . . .
H38B H 0.783070 0.570112 0.996751 0.033 Uiso 1 1 calc R U . . .
C39 C 0.68162(11) 0.64956(10) 1.02281(8) 0.0287(2) Uani 1 1 d . . . . .
H39A H 0.654322 0.617469 1.072021 0.034 Uiso 1 1 calc R U . . .
H39B H 0.688561 0.720866 1.033833 0.034 Uiso 1 1 calc R U . . .
C40 C 0.49943(11) 0.60879(10) 0.94176(9) 0.0290(2) Uani 1 1 d . . . . .
H40A H 0.505639 0.679314 0.958024 0.035 Uiso 1 1 calc R U . . .
H40B H 0.465210 0.569997 0.985190 0.035 Uiso 1 1 calc R U . . .
C41 C 0.42954(10) 0.56787(9) 0.85113(9) 0.0279(2) Uani 1 1 d . . . . .
H41A H 0.429049 0.499531 0.832495 0.033 Uiso 1 1 calc R U . . .
H41B H 0.352556 0.564834 0.850669 0.033 Uiso 1 1 calc R U . . .
C42 C 0.40761(10) 0.60776(9) 0.70672(8) 0.0268(2) Uani 1 1 d . . . . .
H42A H 0.331042 0.602806 0.710363 0.032 Uiso 1 1 calc R U . . .
H42B H 0.406212 0.542522 0.677772 0.032 Uiso 1 1 calc R U . . .
C43 C 0.45415(10) 0.68800(9) 0.65452(8) 0.0263(2) Uani 1 1 d . . . . .
H43A H 0.404283 0.676018 0.596373 0.032 Uiso 1 1 calc R U . . .
H43B H 0.460952 0.753930 0.685887 0.032 Uiso 1 1 calc R U . . .
C50 C 0.26886(10) -0.06324(9) 0.67874(8) 0.0280(2) Uani 1 1 d . . . . .
C51 C 0.37048(10) -0.06607(9) 0.66406(8) 0.0277(2) Uani 1 1 d . . . . .
H51 H 0.375073 -0.094728 0.607907 0.033 Uiso 1 1 calc R U . . .
C52 C 0.46489(11) -0.02785(10) 0.72989(9) 0.0310(3) Uani 1 1 d . . . . .
H52 H 0.533602 -0.029852 0.718568 0.037 Uiso 1 1 calc R U . . .
C53 C 0.45896(12) 0.01341(11) 0.81245(9) 0.0364(3) Uani 1 1 d . . . . .
H53 H 0.523602 0.040345 0.857647 0.044 Uiso 1 1 calc R U . . .
C54 C 0.35813(13) 0.01501(10) 0.82845(9) 0.0367(3) Uani 1 1 d . . . . .
H54 H 0.353546 0.042318 0.885097 0.044 Uiso 1 1 calc R U . . .
C55 C 0.26396(12) -0.02291(9) 0.76244(9) 0.0322(3) Uani 1 1 d . . . . .
H55 H 0.195262 -0.021460 0.774262 0.039 Uiso 1 1 calc R U . . .
C56 C 0.16816(12) -0.09968(13) 0.60533(10) 0.0420(3) Uani 1 1 d . . . . .
H56A H 0.190833 -0.092036 0.548802 0.063 Uiso 1 1 calc R U . . .
H56B H 0.120062 -0.060461 0.613609 0.063 Uiso 1 1 calc R U . . .
H56C H 0.128000 -0.170269 0.605780 0.063 Uiso 1 1 calc R U . . .
C60 C 0.31064(11) 0.74547(9) 0.91740(9) 0.0303(3) Uani 1 1 d . . . . .
C61 C 0.26300(11) 0.72993(10) 0.82818(9) 0.0311(3) Uani 1 1 d . . . . .
H61 H 0.296870 0.774375 0.791427 0.037 Uiso 1 1 calc R U . . .
C62 C 0.16638(12) 0.65011(11) 0.79217(9) 0.0343(3) Uani 1 1 d . . . . .
H62 H 0.135067 0.640115 0.731123 0.041 Uiso 1 1 calc R U . . .
C63 C 0.11576(11) 0.58510(10) 0.84539(10) 0.0361(3) Uani 1 1 d . . . . .
H63 H 0.050604 0.529781 0.820949 0.043 Uiso 1 1 calc R U . . .
C64 C 0.16144(12) 0.60189(11) 0.93468(10) 0.0360(3) Uani 1 1 d . . . . .
H64 H 0.126288 0.558766 0.971831 0.043 Uiso 1 1 calc R U . . .
C65 C 0.25807(12) 0.68115(10) 0.97013(9) 0.0334(3) Uani 1 1 d . . . . .
H65 H 0.288645 0.691522 1.031344 0.040 Uiso 1 1 calc R U . . .
C66 C 0.41765(13) 0.82971(11) 0.95648(11) 0.0403(3) Uani 1 1 d . . . . .
H66A H 0.404514 0.893600 0.958294 0.060 Uiso 1 1 calc R U . . .
H66B H 0.472094 0.829203 0.920133 0.060 Uiso 1 1 calc R U . . .
H66C H 0.445741 0.820967 1.016342 0.060 Uiso 1 1 calc R U . . .

loop_
_atom_site_aniso_label
_atom_site_aniso_U_11
_atom_site_aniso_U_22
_atom_site_aniso_U_33
_atom_site_aniso_U_23
_atom_site_aniso_U_13
_atom_site_aniso_U_12
P1 0.02423(14) 0.02067(13) 0.01931(13) -0.00143(10) -0.00356(10) 0.01051(11)
N1 0.0335(6) 0.0250(5) 0.0297(5) -0.0041(4) -0.0033(4) 0.0122(4)
K1 0.02109(11) 0.02311(11) 0.02127(11) 0.00428(8) 0.00307(8) 0.00822(9)
O1 0.0225(4) 0.0226(4) 0.0267(4) 0.0074(3) 0.0042(3) 0.0099(3)
O2 0.0232(4) 0.0340(4) 0.0201(4) 0.0043(3) 0.0023(3) 0.0077(3)
O3 0.0216(4) 0.0277(4) 0.0214(4) 0.0032(3) 0.0013(3) 0.0031(3)
O4 0.0244(4) 0.0270(4) 0.0211(4) 0.0062(3) 0.0041(3) 0.0117(3)
O5 0.0266(4) 0.0296(4) 0.0261(4) 0.0046(3) 0.0085(3) 0.0126(3)
O6 0.0236(4) 0.0282(4) 0.0305(4) 0.0095(3) 0.0049(3) 0.0078(3)
C1 0.0170(4) 0.0163(4) 0.0155(4) 0.0028(3) 0.0031(3) 0.0058(3)
C2 0.0161(4) 0.0175(4) 0.0162(4) 0.0046(3) 0.0042(3) 0.0067(4)
C3 0.0164(4) 0.0212(5) 0.0175(5) 0.0032(4) 0.0011(4) 0.0060(4)
C4 0.0211(5) 0.0187(5) 0.0188(5) -0.0002(4) 0.0014(4) 0.0053(4)
C5 0.0218(5) 0.0176(4) 0.0198(5) 0.0026(4) 0.0041(4) 0.0082(4)
C6 0.0179(4) 0.0191(4) 0.0158(4) 0.0041(4) 0.0034(4) 0.0079(4)
C7 0.0175(4) 0.0168(4) 0.0161(4) 0.0032(3) -0.0002(4) 0.0059(4)
C8 0.0185(5) 0.0212(5) 0.0219(5) 0.0068(4) 0.0013(4) 0.0050(4)
C9 0.0254(5) 0.0193(5) 0.0267(5) 0.0081(4) 0.0018(4) 0.0048(4)
C10 0.0302(6) 0.0177(5) 0.0290(6) 0.0044(4) 0.0002(5) 0.0105(4)
C11 0.0242(5) 0.0206(5) 0.0276(5) 0.0034(4) 0.0033(4) 0.0112(4)
C12 0.0200(5) 0.0179(4) 0.0184(5) 0.0023(4) 0.0019(4) 0.0075(4)
C13 0.0184(5) 0.0290(6) 0.0353(6) 0.0161(5) 0.0063(4) 0.0067(4)
C14 0.0230(6) 0.0539(9) 0.0372(7) 0.0028(6) 0.0037(5) -0.0028(6)
C15 0.0251(6) 0.0391(7) 0.0438(8) -0.0023(6) 0.0114(5) 0.0082(5)
C16 0.0233(5) 0.0219(5) 0.0236(5) 0.0064(4) 0.0088(4) 0.0108(4)
C17 0.0273(6) 0.0261(6) 0.0352(6) 0.0093(5) 0.0063(5) 0.0050(5)
C18 0.0435(8) 0.0360(7) 0.0301(6) 0.0015(5) 0.0170(6) 0.0095(6)
C19 0.0209(5) 0.0193(5) 0.0182(5) 0.0011(4) 0.0010(4) 0.0110(4)
C20 0.0226(5) 0.0250(5) 0.0236(5) 0.0037(4) 0.0034(4) 0.0119(4)
C21 0.0219(5) 0.0316(6) 0.0311(6) 0.0012(5) 0.0009(4) 0.0135(5)
C22 0.0278(6) 0.0317(6) 0.0279(6) 0.0016(5) -0.0052(5) 0.0173(5)
C23 0.0324(6) 0.0275(5) 0.0212(5) 0.0046(4) -0.0013(4) 0.0159(5)
C24 0.0249(5) 0.0205(5) 0.0190(5) 0.0017(4) 0.0012(4) 0.0111(4)
C25 0.0221(5) 0.0430(7) 0.0318(6) 0.0149(5) 0.0088(5) 0.0146(5)
C26 0.0359(7) 0.0423(8) 0.0546(9) 0.0194(7) 0.0158(7) 0.0111(6)
C27 0.0340(7) 0.0639(10) 0.0293(7) 0.0060(6) 0.0095(6) 0.0153(7)
C28 0.0270(5) 0.0258(5) 0.0199(5) 0.0070(4) 0.0031(4) 0.0107(4)
C29 0.0397(7) 0.0265(6) 0.0341(7) 0.0028(5) 0.0105(6) 0.0053(5)
C30 0.0372(7) 0.0348(6) 0.0273(6) 0.0041(5) 0.0097(5) 0.0154(5)
C31 0.0227(5) 0.0200(5) 0.0192(5) -0.0002(4) -0.0007(4) 0.0057(4)
C32 0.0296(6) 0.0227(5) 0.0245(5) 0.0071(4) 0.0003(4) 0.0094(4)
C33 0.0289(6) 0.0265(5) 0.0196(5) 0.0061(4) 0.0025(4) 0.0057(4)
C34 0.0239(6) 0.0422(7) 0.0256(6) 0.0075(5) 0.0073(5) 0.0077(5)
C35 0.0212(5) 0.0355(6) 0.0284(6) 0.0078(5) 0.0046(4) 0.0024(5)
C36 0.0202(5) 0.0280(5) 0.0236(5) 0.0002(4) -0.0006(4) 0.0072(4)
C37 0.0231(5) 0.0299(6) 0.0251(5) 0.0033(4) 0.0005(4) 0.0121(4)
C38 0.0332(6) 0.0289(6) 0.0221(5) 0.0079(4) 0.0038(5) 0.0119(5)
C39 0.0345(6) 0.0301(6) 0.0229(5) 0.0052(4) 0.0097(5) 0.0105(5)
C40 0.0311(6) 0.0300(6) 0.0335(6) 0.0090(5) 0.0155(5) 0.0153(5)
C41 0.0252(6) 0.0260(5) 0.0371(6) 0.0100(5) 0.0121(5) 0.0108(4)
C42 0.0206(5) 0.0283(6) 0.0317(6) 0.0015(5) 0.0042(4) 0.0099(4)
C43 0.0247(5) 0.0293(6) 0.0283(6) 0.0039(5) 0.0027(4) 0.0154(5)
C50 0.0295(6) 0.0238(5) 0.0326(6) 0.0092(5) 0.0093(5) 0.0090(5)
C51 0.0320(6) 0.0284(6) 0.0260(6) 0.0068(4) 0.0099(5) 0.0122(5)
C52 0.0307(6) 0.0331(6) 0.0311(6) 0.0075(5) 0.0081(5) 0.0121(5)
C53 0.0401(7) 0.0354(7) 0.0289(6) 0.0028(5) 0.0036(5) 0.0086(6)
C54 0.0504(8) 0.0306(6) 0.0300(6) 0.0026(5) 0.0166(6) 0.0113(6)
C55 0.0367(7) 0.0254(6) 0.0407(7) 0.0096(5) 0.0202(6) 0.0114(5)
C56 0.0309(7) 0.0512(9) 0.0426(8) 0.0079(7) 0.0063(6) 0.0125(6)
C60 0.0321(6) 0.0277(6) 0.0356(6) 0.0002(5) 0.0096(5) 0.0164(5)
C61 0.0372(7) 0.0305(6) 0.0344(6) 0.0083(5) 0.0159(5) 0.0182(5)
C62 0.0363(7) 0.0411(7) 0.0306(6) 0.0021(5) 0.0062(5) 0.0214(6)
C63 0.0277(6) 0.0318(6) 0.0497(8) 0.0013(6) 0.0092(6) 0.0122(5)
C64 0.0386(7) 0.0355(7) 0.0466(8) 0.0167(6) 0.0200(6) 0.0217(6)
C65 0.0397(7) 0.0390(7) 0.0305(6) 0.0061(5) 0.0090(5) 0.0247(6)
C66 0.0426(8) 0.0330(7) 0.0444(8) -0.0003(6) 0.0064(6) 0.0148(6)

loop_
_atom_type_symbol
_atom_type_description
_atom_type_scat_dispersion_real
_atom_type_scat_dispersion_imag
_atom_type_scat_source
C C 0.0033 0.0016 'International Tables Vol C Tables 4.2.6.8 and 6.1.1.4'
H H 0.0000 0.0000 'International Tables Vol C Tables 4.2.6.8 and 6.1.1.4'
N N 0.0061 0.0033 'International Tables Vol C Tables 4.2.6.8 and 6.1.1.4'
O O 0.0106 0.0060 'International Tables Vol C Tables 4.2.6.8 and 6.1.1.4'
P P 0.1023 0.0942 'International Tables Vol C Tables 4.2.6.8 and 6.1.1.4'
K K 0.2009 0.2494 'International Tables Vol C Tables 4.2.6.8 and 6.1.1.4'

loop_
_geom_angle_atom_site_label_1
_geom_angle_atom_site_label_2
_geom_angle_atom_site_label_3
_geom_angle
_geom_angle_site_symmetry_1
_geom_angle_site_symmetry_3
_geom_angle_publ_flag
C31 P1 C1 104.17(5) . . ?
C31 N1 K1 161.48(10) . . ?
O3 K1 O4 60.56(2) . . ?
O3 K1 N1 83.86(3) . . ?
O4 K1 N1 78.01(3) . . ?
O3 K1 O5 120.82(3) . . ?
O4 K1 O5 60.29(3) . . ?
N1 K1 O5 86.10(3) . . ?
O3 K1 O6 150.70(3) . . ?
O4 K1 O6 110.94(3) . . ?
N1 K1 O6 123.42(3) . . ?
O5 K1 O6 57.87(2) . . ?
O3 K1 O1 112.42(2) . . ?
O4 K1 O1 145.34(2) . . ?
N1 K1 O1 136.59(3) . . ?
O5 K1 O1 114.39(3) . . ?
O6 K1 O1 56.84(2) . . ?
O3 K1 O2 57.72(2) . . ?
O4 K1 O2 110.79(3) . . ?
N1 K1 O2 121.31(3) . . ?
O5 K1 O2 150.23(3) . . ?
O6 K1 O2 107.55(2) . . ?
O1 K1 O2 54.90(2) . . ?
O3 K1 C10 110.49(3) . . ?
O4 K1 C10 152.55(3) . . ?
N1 K1 C10 75.14(3) . . ?
O5 K1 C10 122.65(3) . . ?
O6 K1 C10 88.81(3) . . ?
O1 K1 C10 61.52(3) . . ?
O2 K1 C10 79.15(3) . . ?
O3 K1 C37 42.49(3) . . ?
O4 K1 C37 22.73(3) . . ?
N1 K1 C37 66.67(3) . . ?
O5 K1 C37 80.35(3) . . ?
O6 K1 C37 133.66(3) . . ?
O1 K1 C37 150.20(3) . . ?
O2 K1 C37 99.06(3) . . ?
C10 K1 C37 133.87(3) . . ?
C32 O1 C43 111.18(9) . . ?
C32 O1 K1 122.01(6) . . ?
C43 O1 K1 118.12(6) . . ?
C33 O2 C34 112.72(9) . . ?
C33 O2 K1 115.77(6) . . ?
C34 O2 K1 107.42(7) . . ?
C35 O3 C36 110.99(9) . . ?
C35 O3 K1 123.11(7) . . ?
C36 O3 K1 117.78(7) . . ?
C38 O4 C37 111.02(9) . . ?
C38 O4 K1 109.93(7) . . ?
C37 O4 K1 107.94(6) . . ?
C39 O5 C40 111.98(9) . . ?
C39 O5 K1 114.24(7) . . ?
C40 O5 K1 119.30(7) . . ?
C42 O6 C41 112.54(9) . . ?
C42 O6 K1 111.68(7) . . ?
C41 O6 K1 110.06(6) . . ?
C2 C1 C6 116.51(9) . . ?
C2 C1 P1 129.68(8) . . ?
C6 C1 P1 113.78(7) . . ?
C3 C2 C1 120.25(9) . . ?
C3 C2 C7 115.53(9) . . ?
C1 C2 C7 124.09(9) . . ?
C4 C3 C2 122.15(10) . . ?
C4 C3 H3 118.9 . . ?
C2 C3 H3 118.9 . . ?
C3 C4 C5 118.26(10) . . ?
C3 C4 H4 120.9 . . ?
C5 C4 H4 120.9 . . ?
C6 C5 C4 120.95(10) . . ?
C6 C5 H5 119.5 . . ?
C4 C5 H5 119.5 . . ?
C5 C6 C1 121.59(9) . . ?
C5 C6 C19 117.30(9) . . ?
C1 C6 C19 121.11(9) . . ?
C12 C7 C8 120.13(9) . . ?
C12 C7 C2 120.89(9) . . ?
C8 C7 C2 118.78(9) . . ?
C9 C8 C7 118.80(10) . . ?
C9 C8 C13 119.69(10) . . ?
C7 C8 C13 121.50(9) . . ?
C10 C9 C8 121.35(10) . . ?
C10 C9 H9 119.3 . . ?
C8 C9 H9 119.3 . . ?
C11 C10 C9 119.44(10) . . ?
C11 C10 K1 90.05(7) . . ?
C9 C10 K1 100.05(7) . . ?
C11 C10 H10 120.3 . . ?
C9 C10 H10 120.3 . . ?
K1 C10 H10 80.0 . . ?
C10 C11 C12 121.16(11) . . ?
C10 C11 H11 119.4 . . ?
C12 C11 H11 119.4 . . ?
C11 C12 C7 119.04(10) . . ?
C11 C12 C16 118.96(10) . . ?
C7 C12 C16 121.98(9) . . ?
C8 C13 C14 111.49(11) . . ?
C8 C13 C15 111.90(10) . . ?
C14 C13 C15 110.20(11) . . ?
C8 C13 H13 107.7 . . ?
C14 C13 H13 107.7 . . ?
C15 C13 H13 107.7 . . ?
C13 C14 H14A 109.5 . . ?
C13 C14 H14B 109.5 . . ?
H14A C14 H14B 109.5 . . ?
C13 C14 H14C 109.5 . . ?
H14A C14 H14C 109.5 . . ?
H14B C14 H14C 109.5 . . ?
C13 C15 H15A 109.5 . . ?
C13 C15 H15B 109.5 . . ?
H15A C15 H15B 109.5 . . ?
C13 C15 H15C 109.5 . . ?
H15A C15 H15C 109.5 . . ?
H15B C15 H15C 109.5 . . ?
C12 C16 C17 111.05(9) . . ?
C12 C16 C18 111.72(10) . . ?
C17 C16 C18 110.13(10) . . ?
C12 C16 H16 107.9 . . ?
C17 C16 H16 107.9 . . ?
C18 C16 H16 107.9 . . ?
C16 C17 H17A 109.5 . . ?
C16 C17 H17B 109.5 . . ?
H17A C17 H17B 109.5 . . ?
C16 C17 H17C 109.5 . . ?
H17A C17 H17C 109.5 . . ?
H17B C17 H17C 109.5 . . ?
C16 C18 H18A 109.5 . . ?
C16 C18 H18B 109.5 . . ?
H18A C18 H18B 109.5 . . ?
C16 C18 H18C 109.5 . . ?
H18A C18 H18C 109.5 . . ?
H18B C18 H18C 109.5 . . ?
C24 C19 C20 120.30(10) . . ?
C24 C19 C6 119.91(10) . . ?
C20 C19 C6 119.72(9) . . ?
C21 C20 C19 119.00(11) . . ?
C21 C20 C25 119.59(11) . . ?
C19 C20 C25 121.36(10) . . ?
C22 C21 C20 120.90(11) . . ?
C22 C21 H21 119.5 . . ?
C20 C21 H21 119.5 . . ?
C23 C22 C21 119.80(11) . . ?
C23 C22 H22 120.1 . . ?
C21 C22 H22 120.1 . . ?
C22 C23 C24 121.33(11) . . ?
C22 C23 H23 119.3 . . ?
C24 C23 H23 119.3 . . ?
C23 C24 C19 118.66(11) . . ?
C23 C24 C28 119.30(10) . . ?
C19 C24 C28 122.03(10) . . ?
C20 C25 C26 112.73(11) . . ?
C20 C25 C27 110.05(11) . . ?
C26 C25 C27 111.01(12) . . ?
C20 C25 H25 107.6 . . ?
C26 C25 H25 107.6 . . ?
C27 C25 H25 107.6 . . ?
C25 C26 H26A 109.5 . . ?
C25 C26 H26B 109.5 . . ?
H26A C26 H26B 109.5 . . ?
C25 C26 H26C 109.5 . . ?
H26A C26 H26C 109.5 . . ?
H26B C26 H26C 109.5 . . ?
C25 C27 H27A 109.5 . . ?
C25 C27 H27B 109.5 . . ?
H27A C27 H27B 109.5 . . ?
C25 C27 H27C 109.5 . . ?
H27A C27 H27C 109.5 . . ?
H27B C27 H27C 109.5 . . ?
C24 C28 C30 111.85(10) . . ?
C24 C28 C29 111.50(10) . . ?
C30 C28 C29 110.28(10) . . ?
C24 C28 H28 107.7 . . ?
C30 C28 H28 107.7 . . ?
C29 C28 H28 107.7 . . ?
C28 C29 H29A 109.5 . . ?
C28 C29 H29B 109.5 . . ?
H29A C29 H29B 109.5 . . ?
C28 C29 H29C 109.5 . . ?
H29A C29 H29C 109.5 . . ?
H29B C29 H29C 109.5 . . ?
C28 C30 H30A 109.5 . . ?
C28 C30 H30B 109.5 . . ?
H30A C30 H30B 109.5 . . ?
C28 C30 H30C 109.5 . . ?
H30A C30 H30C 109.5 . . ?
H30B C30 H30C 109.5 . . ?
N1 C31 P1 168.57(10) . . ?
O1 C32 C33 108.51(9) . . ?
O1 C32 H32A 110.0 . . ?
C33 C32 H32A 110.0 . . ?
O1 C32 H32B 110.0 . . ?
C33 C32 H32B 110.0 . . ?
H32A C32 H32B 108.4 . . ?
O2 C33 C32 108.36(9) . . ?
O2 C33 H33A 110.0 . . ?
C32 C33 H33A 110.0 . . ?
O2 C33 H33B 110.0 . . ?
C32 C33 H33B 110.0 . . ?
H33A C33 H33B 108.4 . . ?
O2 C34 C35 108.41(10) . . ?
O2 C34 H34A 110.0 . . ?
C35 C34 H34A 110.0 . . ?
O2 C34 H34B 110.0 . . ?
C35 C34 H34B 110.0 . . ?
H34A C34 H34B 108.4 . . ?
O3 C35 C34 108.76(10) . . ?
O3 C35 H35A 109.9 . . ?
C34 C35 H35A 109.9 . . ?
O3 C35 H35B 109.9 . . ?
C34 C35 H35B 109.9 . . ?
H35A C35 H35B 108.3 . . ?
O3 C36 C37 109.03(9) . . ?
O3 C36 H36A 109.9 . . ?
C37 C36 H36A 109.9 . . ?
O3 C36 H36B 109.9 . . ?
C37 C36 H36B 109.9 . . ?
H36A C36 H36B 108.3 . . ?
O4 C37 C36 108.40(9) . . ?
O4 C37 K1 49.33(5) . . ?
C36 C37 K1 83.48(6) . . ?
O4 C37 H37A 110.0 . . ?
C36 C37 H37A 110.0 . . ?
K1 C37 H37A 80.3 . . ?
O4 C37 H37B 110.0 . . ?
C36 C37 H37B 110.0 . . ?
K1 C37 H37B 159.1 . . ?
H37A C37 H37B 108.4 . . ?
O4 C38 C39 108.24(10) . . ?
O4 C38 H38A 110.1 . . ?
C39 C38 H38A 110.1 . . ?
O4 C38 H38B 110.1 . . ?
C39 C38 H38B 110.1 . . ?
H38A C38 H38B 108.4 . . ?
O5 C39 C38 108.64(10) . . ?
O5 C39 H39A 110.0 . . ?
C38 C39 H39A 110.0 . . ?
O5 C39 H39B 110.0 . . ?
C38 C39 H39B 110.0 . . ?
H39A C39 H39B 108.3 . . ?
O5 C40 C41 108.40(10) . . ?
O5 C40 H40A 110.0 . . ?
C41 C40 H40A 110.0 . . ?
O5 C40 H40B 110.0 . . ?
C41 C40 H40B 110.0 . . ?
H40A C40 H40B 108.4 . . ?
O6 C41 C40 107.88(10) . . ?
O6 C41 H41A 110.1 . . ?
C40 C41 H41A 110.1 . . ?
O6 C41 H41B 110.1 . . ?
C40 C41 H41B 110.1 . . ?
H41A C41 H41B 108.4 . . ?
O6 C42 C43 108.38(10) . . ?
O6 C42 H42A 110.0 . . ?
C43 C42 H42A 110.0 . . ?
O6 C42 H42B 110.0 . . ?
C43 C42 H42B 110.0 . . ?
H42A C42 H42B 108.4 . . ?
O1 C43 C42 108.76(9) . . ?
O1 C43 H43A 109.9 . . ?
C42 C43 H43A 109.9 . . ?
O1 C43 H43B 109.9 . . ?
C42 C43 H43B 109.9 . . ?
H43A C43 H43B 108.3 . . ?
C51 C50 C55 118.21(12) . . ?
C51 C50 C56 120.71(12) . . ?
C55 C50 C56 121.05(12) . . ?
C52 C51 C50 121.18(12) . . ?
C52 C51 H51 119.4 . . ?
C50 C51 H51 119.4 . . ?
C51 C52 C53 119.91(12) . . ?
C51 C52 H52 120.0 . . ?
C53 C52 H52 120.0 . . ?
C54 C53 C52 119.53(13) . . ?
C54 C53 H53 120.2 . . ?
C52 C53 H53 120.2 . . ?
C55 C54 C53 120.45(12) . . ?
C55 C54 H54 119.8 . . ?
C53 C54 H54 119.8 . . ?
C54 C55 C50 120.71(12) . . ?
C54 C55 H55 119.6 . . ?
C50 C55 H55 119.6 . . ?
C50 C56 H56A 109.5 . . ?
C50 C56 H56B 109.5 . . ?
H56A C56 H56B 109.5 . . ?
C50 C56 H56C 109.5 . . ?
H56A C56 H56C 109.5 . . ?
H56B C56 H56C 109.5 . . ?
C65 C60 C61 118.49(13) . . ?
C65 C60 C66 120.26(13) . . ?
C61 C60 C66 121.25(13) . . ?
C62 C61 C60 120.85(12) . . ?
C62 C61 H61 119.6 . . ?
C60 C61 H61 119.6 . . ?
C63 C62 C61 120.06(13) . . ?
C63 C62 H62 120.0 . . ?
C61 C62 H62 120.0 . . ?
C64 C63 C62 119.21(13) . . ?
C64 C63 H63 120.4 . . ?
C62 C63 H63 120.4 . . ?
C65 C64 C63 120.49(13) . . ?
C65 C64 H64 119.8 . . ?
C63 C64 H64 119.8 . . ?
C60 C65 C64 120.87(13) . . ?
C60 C65 H65 119.6 . . ?
C64 C65 H65 119.6 . . ?
C60 C66 H66A 109.5 . . ?
C60 C66 H66B 109.5 . . ?
H66A C66 H66B 109.5 . . ?
C60 C66 H66C 109.5 . . ?
H66A C66 H66C 109.5 . . ?
H66B C66 H66C 109.5 . . ?

loop_
_geom_bond_atom_site_label_1
_geom_bond_atom_site_label_2
_geom_bond_distance
_geom_bond_site_symmetry_2
_geom_bond_publ_flag
P1 C31 1.7703(12) . ?
P1 C1 1.8185(10) . ?
N1 C31 1.1631(15) . ?
N1 K1 2.8371(11) . ?
K1 O3 2.7775(9) . ?
K1 O4 2.8081(9) . ?
K1 O5 2.8733(9) . ?
K1 O6 2.9277(9) . ?
K1 O1 2.9749(8) . ?
K1 O2 2.9915(9) . ?
K1 C10 3.4637(12) . ?
K1 C37 3.5222(12) . ?
O1 C32 1.4211(14) . ?
O1 C43 1.4224(14) . ?
O2 C33 1.4183(14) . ?
O2 C34 1.4184(15) . ?
O3 C35 1.4197(15) . ?
O3 C36 1.4293(14) . ?
O4 C38 1.4249(14) . ?
O4 C37 1.4303(14) . ?
O5 C39 1.4225(15) . ?
O5 C40 1.4262(15) . ?
O6 C42 1.4229(15) . ?
O6 C41 1.4268(14) . ?
C1 C2 1.4224(14) . ?
C1 C6 1.4275(14) . ?
C2 C3 1.3998(14) . ?
C2 C7 1.4997(14) . ?
C3 C4 1.3893(15) . ?
C3 H3 0.9500 . ?
C4 C5 1.3941(15) . ?
C4 H4 0.9500 . ?
C5 C6 1.3922(14) . ?
C5 H5 0.9500 . ?
C6 C19 1.5001(14) . ?
C7 C12 1.4067(14) . ?
C7 C8 1.4125(14) . ?
C8 C9 1.3959(15) . ?
C8 C13 1.5198(16) . ?
C9 C10 1.3871(17) . ?
C9 H9 0.9500 . ?
C10 C11 1.3863(17) . ?
C10 H10 0.9500 . ?
C11 C12 1.3981(15) . ?
C11 H11 0.9500 . ?
C12 C16 1.5192(15) . ?
C13 C14 1.5259(18) . ?
C13 C15 1.5316(19) . ?
C13 H13 1.0000 . ?
C14 H14A 0.9800 . ?
C14 H14B 0.9800 . ?
C14 H14C 0.9800 . ?
C15 H15A 0.9800 . ?
C15 H15B 0.9800 . ?
C15 H15C 0.9800 . ?
C16 C17 1.5299(17) . ?
C16 C18 1.5335(17) . ?
C16 H16 1.0000 . ?
C17 H17A 0.9800 . ?
C17 H17B 0.9800 . ?
C17 H17C 0.9800 . ?
C18 H18A 0.9800 . ?
C18 H18B 0.9800 . ?
C18 H18C 0.9800 . ?
C19 C24 1.4083(15) . ?
C19 C20 1.4115(16) . ?
C20 C21 1.3973(16) . ?
C20 C25 1.5192(17) . ?
C21 C22 1.3849(18) . ?
C21 H21 0.9500 . ?
C22 C23 1.3846(18) . ?
C22 H22 0.9500 . ?
C23 C24 1.3976(15) . ?
C23 H23 0.9500 . ?
C24 C28 1.5191(16) . ?
C25 C26 1.533(2) . ?
C25 C27 1.533(2) . ?
C25 H25 1.0000 . ?
C26 H26A 0.9800 . ?
C26 H26B 0.9800 . ?
C26 H26C 0.9800 . ?
C27 H27A 0.9800 . ?
C27 H27B 0.9800 . ?
C27 H27C 0.9800 . ?
C28 C30 1.5317(17) . ?
C28 C29 1.5341(17) . ?
C28 H28 1.0000 . ?
C29 H29A 0.9800 . ?
C29 H29B 0.9800 . ?
C29 H29C 0.9800 . ?
C30 H30A 0.9800 . ?
C30 H30B 0.9800 . ?
C30 H30C 0.9800 . ?
C32 C33 1.5028(17) . ?
C32 H32A 0.9900 . ?
C32 H32B 0.9900 . ?
C33 H33A 0.9900 . ?
C33 H33B 0.9900 . ?
C34 C35 1.5036(18) . ?
C34 H34A 0.9900 . ?
C34 H34B 0.9900 . ?
C35 H35A 0.9900 . ?
C35 H35B 0.9900 . ?
C36 C37 1.5005(17) . ?
C36 H36A 0.9900 . ?
C36 H36B 0.9900 . ?
C37 H37A 0.9900 . ?
C37 H37B 0.9900 . ?
C38 C39 1.4998(18) . ?
C38 H38A 0.9900 . ?
C38 H38B 0.9900 . ?
C39 H39A 0.9900 . ?
C39 H39B 0.9900 . ?
C40 C41 1.5002(19) . ?
C40 H40A 0.9900 . ?
C40 H40B 0.9900 . ?
C41 H41A 0.9900 . ?
C41 H41B 0.9900 . ?
C42 C43 1.4991(17) . ?
C42 H42A 0.9900 . ?
C42 H42B 0.9900 . ?
C43 H43A 0.9900 . ?
C43 H43B 0.9900 . ?
C50 C51 1.3938(17) . ?
C50 C55 1.3954(18) . ?
C50 C56 1.5047(19) . ?
C51 C52 1.3852(18) . ?
C51 H51 0.9500 . ?
C52 C53 1.3886(19) . ?
C52 H52 0.9500 . ?
C53 C54 1.385(2) . ?
C53 H53 0.9500 . ?
C54 C55 1.385(2) . ?
C54 H54 0.9500 . ?
C55 H55 0.9500 . ?
C56 H56A 0.9800 . ?
C56 H56B 0.9800 . ?
C56 H56C 0.9800 . ?
C60 C65 1.3866(19) . ?
C60 C61 1.3929(19) . ?
C60 C66 1.511(2) . ?
C61 C62 1.392(2) . ?
C61 H61 0.9500 . ?
C62 C63 1.389(2) . ?
C62 H62 0.9500 . ?
C63 C64 1.387(2) . ?
C63 H63 0.9500 . ?
C64 C65 1.387(2) . ?
C64 H64 0.9500 . ?
C65 H65 0.9500 . ?
C66 H66A 0.9800 . ?
C66 H66B 0.9800 . ?
C66 H66C 0.9800 . ?

loop_
_geom_torsion_atom_site_label_1
_geom_torsion_atom_site_label_2
_geom_torsion_atom_site_label_3
_geom_torsion_atom_site_label_4
_geom_torsion
_geom_torsion_site_symmetry_1
_geom_torsion_site_symmetry_2
_geom_torsion_site_symmetry_3
_geom_torsion_site_symmetry_4
_geom_torsion_publ_flag
C31 P1 C1 C2 7.33(11) . . . . ?
C31 P1 C1 C6 -174.86(8) . . . . ?
C6 C1 C2 C3 6.11(14) . . . . ?
P1 C1 C2 C3 -176.12(8) . . . . ?
C6 C1 C2 C7 -169.55(9) . . . . ?
P1 C1 C2 C7 8.22(15) . . . . ?
C1 C2 C3 C4 -3.28(15) . . . . ?
C7 C2 C3 C4 172.74(10) . . . . ?
C2 C3 C4 C5 -1.39(16) . . . . ?
C3 C4 C5 C6 2.95(16) . . . . ?
C4 C5 C6 C1 0.14(16) . . . . ?
C4 C5 C6 C19 -178.74(10) . . . . ?
C2 C1 C6 C5 -4.64(14) . . . . ?
P1 C1 C6 C5 177.25(8) . . . . ?
C2 C1 C6 C19 174.21(9) . . . . ?
P1 C1 C6 C19 -3.91(12) . . . . ?
C3 C2 C7 C12 77.71(12) . . . . ?
C1 C2 C7 C12 -106.44(12) . . . . ?
C3 C2 C7 C8 -97.26(12) . . . . ?
C1 C2 C7 C8 78.58(13) . . . . ?
C12 C7 C8 C9 -2.62(16) . . . . ?
C2 C7 C8 C9 172.39(10) . . . . ?
C12 C7 C8 C13 176.74(10) . . . . ?
C2 C7 C8 C13 -8.24(15) . . . . ?
C7 C8 C9 C10 0.62(17) . . . . ?
C13 C8 C9 C10 -178.76(11) . . . . ?
C8 C9 C10 C11 1.60(18) . . . . ?
C8 C9 C10 K1 97.41(11) . . . . ?
C9 C10 C11 C12 -1.85(17) . . . . ?
K1 C10 C11 C12 -103.44(10) . . . . ?
C10 C11 C12 C7 -0.14(16) . . . . ?
C10 C11 C12 C16 178.40(10) . . . . ?
C8 C7 C12 C11 2.39(15) . . . . ?
C2 C7 C12 C11 -172.52(10) . . . . ?
C8 C7 C12 C16 -176.11(10) . . . . ?
C2 C7 C12 C16 8.99(15) . . . . ?
C9 C8 C13 C14 52.31(15) . . . . ?
C7 C8 C13 C14 -127.05(12) . . . . ?
C9 C8 C13 C15 -71.63(14) . . . . ?
C7 C8 C13 C15 109.01(12) . . . . ?
C11 C12 C16 C17 64.72(13) . . . . ?
C7 C12 C16 C17 -116.79(11) . . . . ?
C11 C12 C16 C18 -58.67(14) . . . . ?
C7 C12 C16 C18 119.83(12) . . . . ?
C5 C6 C19 C24 -81.48(12) . . . . ?
C1 C6 C19 C24 99.62(12) . . . . ?
C5 C6 C19 C20 95.62(12) . . . . ?
C1 C6 C19 C20 -83.28(13) . . . . ?
C24 C19 C20 C21 0.84(16) . . . . ?
C6 C19 C20 C21 -176.24(10) . . . . ?
C24 C19 C20 C25 178.30(10) . . . . ?
C6 C19 C20 C25 1.21(16) . . . . ?
C19 C20 C21 C22 -0.99(18) . . . . ?
C25 C20 C21 C22 -178.49(11) . . . . ?
C20 C21 C22 C23 0.71(18) . . . . ?
C21 C22 C23 C24 -0.28(18) . . . . ?
C22 C23 C24 C19 0.15(17) . . . . ?
C22 C23 C24 C28 179.40(11) . . . . ?
C20 C19 C24 C23 -0.43(16) . . . . ?
C6 C19 C24 C23 176.65(10) . . . . ?
C20 C19 C24 C28 -179.66(10) . . . . ?
C6 C19 C24 C28 -2.58(15) . . . . ?
C21 C20 C25 C26 -50.11(16) . . . . ?
C19 C20 C25 C26 132.45(12) . . . . ?
C21 C20 C25 C27 74.42(15) . . . . ?
C19 C20 C25 C27 -103.02(13) . . . . ?
C23 C24 C28 C30 57.52(14) . . . . ?
C19 C24 C28 C30 -123.26(11) . . . . ?
C23 C24 C28 C29 -66.50(14) . . . . ?
C19 C24 C28 C29 112.73(12) . . . . ?
K1 N1 C31 P1 137.9(4) . . . . ?
C1 P1 C31 N1 176.4(6) . . . . ?
C43 O1 C32 C33 -177.09(9) . . . . ?
K1 O1 C32 C33 35.96(11) . . . . ?
C34 O2 C33 C32 -178.30(10) . . . . ?
K1 O2 C33 C32 57.47(10) . . . . ?
O1 C32 C33 O2 -59.78(12) . . . . ?
C33 O2 C34 C35 170.08(10) . . . . ?
K1 O2 C34 C35 -61.21(11) . . . . ?
C36 O3 C35 C34 -179.46(10) . . . . ?
K1 O3 C35 C34 -31.67(13) . . . . ?
O2 C34 C35 O3 63.23(14) . . . . ?
C35 O3 C36 C37 -179.18(10) . . . . ?
K1 O3 C36 C37 31.12(11) . . . . ?
C38 O4 C37 C36 -175.78(9) . . . . ?
K1 O4 C37 C36 63.68(9) . . . . ?
C38 O4 C37 K1 120.55(9) . . . . ?
O3 C36 C37 O4 -64.46(12) . . . . ?
O3 C36 C37 K1 -21.28(8) . . . . ?
C37 O4 C38 C39 178.31(9) . . . . ?
K1 O4 C38 C39 -62.32(10) . . . . ?
C40 O5 C39 C38 -179.14(10) . . . . ?
K1 O5 C39 C38 -39.63(11) . . . . ?
O4 C38 C39 O5 69.71(12) . . . . ?
C39 O5 C40 C41 173.39(10) . . . . ?
K1 O5 C40 C41 36.15(12) . . . . ?
C42 O6 C41 C40 -172.53(9) . . . . ?
K1 O6 C41 C40 62.21(10) . . . . ?
O5 C40 C41 O6 -65.91(12) . . . . ?
C41 O6 C42 C43 171.90(9) . . . . ?
K1 O6 C42 C43 -63.73(10) . . . . ?
C32 O1 C43 C42 177.40(9) . . . . ?
K1 O1 C43 C42 -34.22(11) . . . . ?
O6 C42 C43 O1 65.15(12) . . . . ?
C55 C50 C51 C52 -1.51(18) . . . . ?
C56 C50 C51 C52 176.52(12) . . . . ?
C50 C51 C52 C53 0.57(19) . . . . ?
C51 C52 C53 C54 0.6(2) . . . . ?
C52 C53 C54 C55 -0.9(2) . . . . ?
C53 C54 C55 C50 -0.1(2) . . . . ?
C51 C50 C55 C54 1.27(18) . . . . ?
C56 C50 C55 C54 -176.76(13) . . . . ?
C65 C60 C61 C62 -1.69(18) . . . . ?
C66 C60 C61 C62 177.81(12) . . . . ?
C60 C61 C62 C63 0.45(19) . . . . ?
C61 C62 C63 C64 1.21(19) . . . . ?
C62 C63 C64 C65 -1.61(19) . . . . ?
C61 C60 C65 C64 1.29(18) . . . . ?
C66 C60 C65 C64 -178.21(12) . . . . ?
C63 C64 C65 C60 0.35(19) . . . . ?
